data_1534518
loop_
_publ_author_name
'Gerken, M.'
'Mack, J.P.'
'Schrobilgen, G.J.D.'
'Suontamo, R.J.'

_publ_section_title
;
 Synthesis, vibrational and NMR spectroscopic characterization of [N (C
 H3)4] [I O2 F2] and x-ray crystal structure of [N (C H3)4]2 [I O2 F2] [H
 F2]
;
_journal_name_full 'Journal of Fluorine Chemistry'
_journal_page_first 1663
_journal_page_last 1670
_journal_volume 125
_journal_year 2004
_chemical_formula_sum 'C8 H25 F4 I N2 O2'
_chemical_name_systematic '(N (C H3)4)2 (I O2 F2) (H F2)'
_space_group_IT_number 12
_symmetry_space_group_name_Hall '-C 2y'
_symmetry_space_group_name_H-M 'C 1 2/m 1'
_cell_angle_alpha 90
_cell_angle_beta 120.204
_cell_angle_gamma 90
_cell_formula_units_Z 4
_cell_length_a 14.6765
_cell_length_b 8.6049
_cell_length_c 13.9572
_cell_volume 1523.354
_citation_journal_id_ASTM JFLCAR
_cod_data_source_file Gerken_JFLCAR_2004_1640.cif
_cod_data_source_block C8H25F4I1N2O2
_cod_original_formula_sum 'C8 H25 F4 I1 N2 O2'
_cod_database_code 1534518

loop_
_symmetry_equiv_pos_as_xyz
x,y,z
-x,y,-z
-x,-y,-z
x,-y,z
x+1/2,y+1/2,z
-x+1/2,y+1/2,-z
-x+1/2,-y+1/2,-z
x+1/2,-y+1/2,z

loop_
_atom_site_label
_atom_site_type_symbol
_atom_site_fract_x
_atom_site_fract_y
_atom_site_fract_z
_atom_site_occupancy
_atom_site_U_iso_or_equiv
H14 H+1 0.4896 0.6431 0.8619 1 0.0
H1 H+1 0.5854 0.7273 0.8702 1 0.0
H13 H+1 0.6003 0.6419 0.9764 1 0.0
H4 H+1 0.1593 0.3616 0.4595 1 0.0
C6 C-2 0.2865 0.5 0.4124 1 0.0
C1 C-2 0.126 0.5 0.2295 1 0.0
C3 C-2 0.7168 0.5 0.9148 1 0.0
N2 N-3 0.5999 0.5 0.8619 1 0.0
F1 F-1 0.1195 0.5 0.811 1 0.0
C2 C-2 0.1303 0.3582 0.3831 1 0.0
H10 H+1 0.7488 0.5 0.9955 1 0.0
F2 F-1 0.293 0.5 0.659 1 0.0
H3 H+1 0.149 0.4159 0.212 1 0.0
H11 H+1 0.4754 0.5 0.7045 1 0.0
H12 H+1 0.1572 0.2619 0.3604 1 0.0
H6 H+1 0.5711 0.5897 0.7177 1 0.0
H9 H+1 0.3084 0.5 0.4928 1 0.0
O1 O-2 0.28407 0.3398 0.82178 1 0.0
H15 H+1 0 0.7175 0.5 1 0.0
H7 H+1 0.0556 0.3649 0.3433 1 0.0
H5 H+1 0.7336 0.5841 0.8878 1 0.0
C5 C-2 0.5505 0.5 0.7381 1 0.0
F3 F-1 0.07094 0.7194 0.5874 1 0.0
H8 H+1 0.3059 0.4128 0.3893 1 0.0
H2 H+1 0.0581 0.5 0.198 1 0.0
C4 C-2 0.5651 0.6415 0.8975 1 0.0
N1 N-3 0.1683 0.5 0.3518 1 0.0
I1 I+5 0.210106 0.5 0.739236 1 0.0
